data_4342196
loop_
_publ_author_name
'Lo, Warrick K. C.'
'Huff, Gregory S.'
'Cubanski, John R.'
'Kennedy, Aaron D. W.'
'McAdam, C. John'
'McMorran, David A.'
'Gordon, Keith C.'
'Crowley, James D.'

_publ_section_title
;
 Comparison of Inverse and Regular 2-Pyridyl-1,2,3-triazole
 &quot;Click&quot; Complexes: Structures, Stability, Electrochemical, and
 Photophysical Properties.
;
_journal_issue 4
_journal_name_full 'Inorganic chemistry'
_journal_page_first 1572
_journal_page_last 1587
_journal_paper_doi 10.1021/ic502557w
_journal_volume 54
_journal_year 2015
_chemical_formula_sum 'C18 H14 Cl3 N4 O3 Re'
_chemical_formula_weight 626.88
_chemical_name_systematic
;
 ?
;
_space_group_IT_number 14
_symmetry_cell_setting monoclinic
_symmetry_space_group_name_Hall '-P 2yn'
_symmetry_space_group_name_H-M 'P 1 21/n 1'
_atom_sites_solution_hydrogens geom
_atom_sites_solution_primary direct
_atom_sites_solution_secondary difmap
_audit_creation_method SHELXL-97
_cell_angle_alpha 90.00
_cell_angle_beta 97.6970(10)
_cell_angle_gamma 90.00
_cell_formula_units_Z 4
_cell_length_a 7.6994(8)
_cell_length_b 20.7557(2)
_cell_length_c 12.63380(10)
_cell_measurement_reflns_used 17087
_cell_measurement_temperature 100.0(2)
_cell_measurement_theta_max 76.6160
_cell_measurement_theta_min 3.4970
_cell_volume 2000.8(2)
_computing_cell_refinement
;
CrysAlisPro, Agilent Technologies,
Version 1.171.37.33 (release 27-03-2014 CrysAlis171 .NET)
(compiled Mar 27 2014,17:12:48)
;
_computing_data_collection
;
CrysAlisPro, Agilent Technologies,
Version 1.171.37.33 (release 27-03-2014 CrysAlis171 .NET)
(compiled Mar 27 2014,17:12:48)
;
_computing_data_reduction
;
CrysAlisPro, Agilent Technologies,
Version 1.171.37.33 (release 27-03-2014 CrysAlis171 .NET)
(compiled Mar 27 2014,17:12:48)
;
_computing_structure_refinement 'SHELXL-97 (Sheldrick, 2008)'
_diffrn_ambient_temperature 100.0(2)
_diffrn_detector_area_resol_mean 5.1725
_diffrn_measured_fraction_theta_full 1.000
_diffrn_measured_fraction_theta_max 0.993
_diffrn_measurement_device_type 'SuperNova, Dual, Cu at zero, Atlas'
_diffrn_measurement_method '\w scans'
_diffrn_radiation_monochromator mirror
_diffrn_radiation_source 'SuperNova (Cu) X-ray Source'
_diffrn_radiation_type CuK\a
_diffrn_radiation_wavelength 1.54180
_diffrn_reflns_av_R_equivalents 0.0474
_diffrn_reflns_av_sigmaI/netI 0.0247
_diffrn_reflns_limit_h_max 9
_diffrn_reflns_limit_h_min -8
_diffrn_reflns_limit_k_max 26
_diffrn_reflns_limit_k_min -26
_diffrn_reflns_limit_l_max 15
_diffrn_reflns_limit_l_min -15
_diffrn_reflns_number 19482
_diffrn_reflns_theta_full 67.00
_diffrn_reflns_theta_max 76.78
_diffrn_reflns_theta_min 4.12
_exptl_absorpt_coefficient_mu 15.824
_exptl_absorpt_correction_T_max 0.332
_exptl_absorpt_correction_T_min 0.068
_exptl_absorpt_correction_type multi-scan
_exptl_absorpt_process_details
;
CrysAlisPro, Agilent Technologies,
Version 1.171.37.33 (release 27-03-2014 CrysAlis171 .NET)
(compiled Mar 27 2014,17:12:48)
Numerical absorption correction based on gaussian integration over
            a multifaceted crystal model
Empirical absorption correction using spherical harmonics,
 implemented in SCALE3 ABSPACK scaling algorithm.
;
_exptl_crystal_colour yellow
_exptl_crystal_density_diffrn 2.081
_exptl_crystal_density_method 'not measured'
_exptl_crystal_description block
_exptl_crystal_F_000 1200
_exptl_crystal_size_max 0.57
_exptl_crystal_size_mid 0.12
_exptl_crystal_size_min 0.11
_refine_diff_density_max 1.371
_refine_diff_density_min -1.646
_refine_diff_density_rms 0.189
_refine_ls_extinction_method none
_refine_ls_goodness_of_fit_ref 1.149
_refine_ls_hydrogen_treatment constr
_refine_ls_matrix_type full
_refine_ls_number_parameters 262
_refine_ls_number_reflns 4186
_refine_ls_number_restraints 0
_refine_ls_restrained_S_all 1.149
_refine_ls_R_factor_all 0.0326
_refine_ls_R_factor_gt 0.0323
_refine_ls_shift/su_max 0.002
_refine_ls_shift/su_mean 0.000
_refine_ls_structure_factor_coef Fsqd
_refine_ls_weighting_details 'calc w=1/[\s^2^(Fo^2^)+(0.0547P)^2^+5.5465P] where P=(Fo^2^+2Fc^2^)/3'
_refine_ls_weighting_scheme calc
_refine_ls_wR_factor_gt 0.0907
_refine_ls_wR_factor_ref 0.0909
_reflns_number_gt 4160
_reflns_number_total 4186
_reflns_threshold_expression >2\s(I)
_cod_data_source_file ic502557w_si_003.cif
_cod_data_source_block wklp673b
_cod_depositor_comments 'Adding full bibliography for 4342191--4342205.cif.'
_cod_original_sg_symbol_H-M P21/n
_cod_database_code 4342196

loop_
_symmetry_equiv_pos_as_xyz
'x, y, z'
'-x+1/2, y+1/2, -z+1/2'
'-x, -y, -z'
'x-1/2, -y-1/2, z-1/2'

loop_
_atom_site_label
_atom_site_type_symbol
_atom_site_fract_x
_atom_site_fract_y
_atom_site_fract_z
_atom_site_U_iso_or_equiv
_atom_site_adp_type
_atom_site_occupancy
_atom_site_symmetry_multiplicity
_atom_site_calc_flag
_atom_site_refinement_flags
Re1 Re -0.25546(2) 0.051336(7) 0.665205(13) 0.01091(9) Uani 1 1 d .
Cl1 Cl -0.31652(11) 0.11109(4) 0.82691(7) 0.01497(18) Uani 1 1 d .
Cl3 Cl 0.36442(14) 0.14695(5) 1.04951(9) 0.0264(2) Uani 1 1 d .
Cl2 Cl 0.06396(13) 0.20396(5) 0.91641(8) 0.0229(2) Uani 1 1 d .
C16 C -0.4318(5) -0.0123(2) 0.6823(3) 0.0170(8) Uani 1 1 d .
N2 N 0.1155(4) 0.09540(15) 0.7259(3) 0.0113(6) Uani 1 1 d .
C4 C 0.2562(5) 0.0212(2) 0.8606(3) 0.0160(8) Uani 1 1 d .
H4 H 0.3613 0.0437 0.8653 0.019 Uiso 1 1 calc R
C18 C 0.2881(6) 0.2137(2) 0.9675(4) 0.0224(9) Uani 1 1 d .
H18A H 0.3033 0.2531 1.0090 0.027 Uiso 1 1 calc R
H18B H 0.3568 0.2174 0.9087 0.027 Uiso 1 1 calc R
N1 N -0.0432(4) 0.00906(15) 0.7769(3) 0.0129(6) Uani 1 1 d .
O2 O -0.5327(5) -0.05134(14) 0.6944(3) 0.0249(7) Uani 1 1 d .
N4 N -0.0045(4) 0.16934(15) 0.6196(3) 0.0135(6) Uani 1 1 d .
C11 C 0.6493(6) 0.3000(2) 0.7959(4) 0.0223(9) Uani 1 1 d .
H11 H 0.7691 0.2918 0.8079 0.027 Uiso 1 1 calc R
C5 C 0.1109(5) 0.03971(18) 0.7896(3) 0.0114(7) Uani 1 1 d .
N3 N -0.0355(4) 0.11518(15) 0.6670(3) 0.0123(6) Uani 1 1 d .
C6 C 0.2458(5) 0.13769(18) 0.7149(3) 0.0129(7) Uani 1 1 d .
H6 H 0.3621 0.1355 0.7460 0.016 Uiso 1 1 calc R
C7 C 0.1680(5) 0.18463(19) 0.6473(3) 0.0136(7) Uani 1 1 d .
O3 O -0.5105(4) 0.13109(15) 0.5085(2) 0.0209(6) Uani 1 1 d .
C3 C 0.2381(6) -0.0323(2) 0.9240(3) 0.0189(8) Uani 1 1 d .
H3 H 0.3314 -0.0465 0.9729 0.023 Uiso 1 1 calc R
C14 C 0.2907(5) 0.32335(19) 0.7598(3) 0.0172(8) Uani 1 1 d .
H14 H 0.1709 0.3314 0.7482 0.021 Uiso 1 1 calc R
C17 C -0.4188(5) 0.10072(19) 0.5687(3) 0.0168(8) Uani 1 1 d .
C13 C 0.3961(6) 0.3552(2) 0.8418(3) 0.0210(9) Uani 1 1 d .
H13 H 0.3463 0.3845 0.8846 0.025 Uiso 1 1 calc R
C9 C 0.3647(5) 0.27931(18) 0.6950(3) 0.0139(7) Uani 1 1 d .
C10 C 0.5434(6) 0.2682(2) 0.7128(3) 0.0186(8) Uani 1 1 d .
H10 H 0.5938 0.2394 0.6694 0.022 Uiso 1 1 calc R
C12 C 0.5755(6) 0.3433(2) 0.8597(3) 0.0219(9) Uani 1 1 d .
H12 H 0.6455 0.3646 0.9145 0.026 Uiso 1 1 calc R
C8 C 0.2481(5) 0.24389(19) 0.6067(3) 0.0155(7) Uani 1 1 d .
H8A H 0.1556 0.2726 0.5756 0.019 Uiso 1 1 calc R
H8B H 0.3171 0.2319 0.5510 0.019 Uiso 1 1 calc R
C2 C 0.0770(6) -0.0646(2) 0.9132(3) 0.0187(8) Uani 1 1 d .
H2 H 0.0615 -0.1002 0.9556 0.022 Uiso 1 1 calc R
C1 C -0.0573(6) -0.04314(19) 0.8397(4) 0.0159(8) Uani 1 1 d .
H1 H -0.1630 -0.0654 0.8324 0.019 Uiso 1 1 calc R
C15 C -0.2046(5) 0.00374(19) 0.5432(3) 0.0149(8) Uani 1 1 d .
O1 O -0.1847(4) -0.02493(14) 0.4679(2) 0.0207(6) Uani 1 1 d .

loop_
_atom_site_aniso_label
_atom_site_aniso_U_11
_atom_site_aniso_U_22
_atom_site_aniso_U_33
_atom_site_aniso_U_23
_atom_site_aniso_U_13
_atom_site_aniso_U_12
Re1 0.00869(13) 0.01016(12) 0.01403(13) -0.00008(5) 0.00208(8) -0.00117(5)
Cl1 0.0129(4) 0.0161(4) 0.0160(4) -0.0015(3) 0.0022(3) 0.0006(3)
Cl3 0.0232(5) 0.0226(5) 0.0337(6) 0.0043(4) 0.0054(4) -0.0030(4)
Cl2 0.0204(5) 0.0256(5) 0.0232(5) -0.0036(4) 0.0052(4) -0.0017(4)
C16 0.0157(19) 0.0165(18) 0.0192(19) -0.0015(15) 0.0037(15) -0.0008(15)
N2 0.0093(14) 0.0099(14) 0.0150(15) -0.0009(12) 0.0029(12) 0.0004(11)
C4 0.0151(19) 0.0151(18) 0.0176(18) -0.0009(15) 0.0015(14) -0.0002(14)
C18 0.024(2) 0.022(2) 0.021(2) -0.0010(16) 0.0023(17) -0.0055(17)
N1 0.0121(15) 0.0118(15) 0.0152(15) 0.0000(12) 0.0032(12) 0.0005(12)
O2 0.0208(17) 0.0231(17) 0.0325(19) -0.0021(12) 0.0096(15) -0.0094(12)
N4 0.0135(15) 0.0105(14) 0.0167(16) 0.0006(12) 0.0030(12) -0.0027(12)
C11 0.015(2) 0.020(2) 0.031(2) 0.0059(17) -0.0010(17) 0.0010(16)
C5 0.0107(17) 0.0098(15) 0.0132(18) -0.0012(13) -0.0004(14) 0.0001(14)
N3 0.0122(15) 0.0100(14) 0.0144(15) 0.0025(12) 0.0005(12) 0.0011(12)
C6 0.0109(17) 0.0117(17) 0.0166(18) -0.0007(14) 0.0032(14) -0.0006(14)
C7 0.0145(18) 0.0139(17) 0.0126(17) -0.0002(14) 0.0023(14) -0.0005(14)
O3 0.0184(14) 0.0216(14) 0.0212(15) 0.0016(12) -0.0027(12) 0.0051(12)
C3 0.020(2) 0.0184(19) 0.018(2) 0.0002(16) 0.0015(16) 0.0047(17)
C14 0.0177(19) 0.0127(18) 0.022(2) 0.0007(15) 0.0064(15) -0.0008(15)
C17 0.0170(19) 0.0138(18) 0.022(2) -0.0054(15) 0.0096(16) -0.0039(15)
C13 0.029(2) 0.0163(19) 0.0183(19) -0.0002(15) 0.0043(17) 0.0025(16)
C9 0.0160(19) 0.0095(16) 0.0164(18) 0.0010(14) 0.0032(15) -0.0031(14)
C10 0.018(2) 0.0145(18) 0.025(2) 0.0032(15) 0.0069(16) 0.0024(15)
C12 0.028(2) 0.0178(19) 0.018(2) 0.0034(15) -0.0050(17) -0.0065(17)
C8 0.0172(19) 0.0118(17) 0.0179(18) 0.0018(14) 0.0033(15) -0.0040(15)
C2 0.028(2) 0.0121(16) 0.017(2) 0.0015(16) 0.0090(17) 0.0024(17)
C1 0.016(2) 0.0127(17) 0.019(2) 0.0011(14) 0.0018(16) -0.0004(14)
C15 0.0089(17) 0.0152(17) 0.0197(19) 0.0026(15) -0.0009(14) -0.0036(14)
O1 0.0215(15) 0.0198(15) 0.0214(15) -0.0049(12) 0.0057(12) -0.0007(12)

loop_
_atom_type_symbol
_atom_type_description
_atom_type_scat_dispersion_real
_atom_type_scat_dispersion_imag
_atom_type_scat_source
C C 0.0181 0.0091 'International Tables Vol C Tables 4.2.6.8 and 6.1.1.4'
H H 0.0000 0.0000 'International Tables Vol C Tables 4.2.6.8 and 6.1.1.4'
N N 0.0311 0.0180 'International Tables Vol C Tables 4.2.6.8 and 6.1.1.4'
O O 0.0492 0.0322 'International Tables Vol C Tables 4.2.6.8 and 6.1.1.4'
Cl Cl 0.3639 0.7018 'International Tables Vol C Tables 4.2.6.8 and 6.1.1.4'
Re Re -5.2083 5.8923 'International Tables Vol C Tables 4.2.6.8 and 6.1.1.4'

loop_
_geom_angle_atom_site_label_1
_geom_angle_atom_site_label_2
_geom_angle_atom_site_label_3
_geom_angle
C15 Re1 C17 87.21(16)
C15 Re1 C16 87.73(17)
C17 Re1 C16 91.47(17)
C15 Re1 N3 94.62(14)
C17 Re1 N3 97.19(14)
C16 Re1 N3 171.12(15)
C15 Re1 N1 95.54(14)
C17 Re1 N1 170.78(14)
C16 Re1 N1 97.43(15)
N3 Re1 N1 73.84(12)
C15 Re1 Cl1 178.45(12)
C17 Re1 Cl1 94.34(12)
C16 Re1 Cl1 92.05(12)
N3 Re1 Cl1 85.37(9)
N1 Re1 Cl1 82.97(9)
O2 C16 Re1 177.8(4)
C6 N2 N3 109.8(3)
C6 N2 C5 131.7(3)
N3 N2 C5 118.4(3)
C3 C4 C5 117.4(4)
Cl2 C18 Cl3 110.6(2)
C5 N1 C1 116.7(3)
C5 N1 Re1 117.3(3)
C1 N1 Re1 125.8(3)
N3 N4 C7 108.2(3)
C12 C11 C10 120.0(4)
N1 C5 C4 124.7(4)
N1 C5 N2 114.3(3)
C4 C5 N2 121.0(4)
N4 N3 N2 108.4(3)
N4 N3 Re1 135.7(3)
N2 N3 Re1 115.8(2)
N2 C6 C7 104.8(3)
N4 C7 C6 108.8(3)
N4 C7 C8 122.3(3)
C6 C7 C8 128.9(4)
C4 C3 C2 118.9(4)
C13 C14 C9 120.2(4)
O3 C17 Re1 177.0(3)
C12 C13 C14 120.2(4)
C10 C9 C14 119.3(4)
C10 C9 C8 120.9(4)
C14 C9 C8 119.8(4)
C9 C10 C11 120.5(4)
C11 C12 C13 119.9(4)
C7 C8 C9 112.0(3)
C1 C2 C3 119.3(4)
N1 C1 C2 123.0(4)
O1 C15 Re1 175.9(3)

loop_
_geom_bond_atom_site_label_1
_geom_bond_atom_site_label_2
_geom_bond_distance
Re1 C15 1.916(4)
Re1 C17 1.926(4)
Re1 C16 1.927(4)
Re1 N3 2.148(3)
Re1 N1 2.195(3)
Re1 Cl1 2.4880(9)
Cl3 C18 1.783(5)
Cl2 C18 1.772(5)
C16 O2 1.147(5)
N2 C6 1.354(5)
N2 N3 1.357(4)
N2 C5 1.412(5)
C4 C3 1.386(6)
C4 C5 1.391(6)
N1 C5 1.337(5)
N1 C1 1.356(5)
N4 N3 1.310(4)
N4 C7 1.365(5)
C11 C12 1.381(7)
C11 C10 1.405(6)
C6 C7 1.378(5)
C7 C8 1.497(5)
O3 C17 1.153(5)
C3 C2 1.400(6)
C14 C13 1.394(6)
C14 C9 1.399(5)
C13 C12 1.391(7)
C9 C10 1.383(6)
C9 C8 1.524(5)
C2 C1 1.369(6)
C15 O1 1.149(5)
